data_7030097
loop_
_publ_author_name
'Xu, Chen'
'Li, Hong-Mei'
'Xiao, Zhi-Qiang'
'Wang, Zhi-Qiang'
'Tang, Si-Fu'
'Ji, Bao-Ming'
'Hao, Xin-Qi'
'Song, Mao-Ping'

_publ_section_title
;
 Cyclometalated Pd(ii) and Ir(iii) 2-(4-bromophenyl)pyridine complexes
 with N-heterocyclic carbenes (NHCs) and acetylacetonate (acac):
 synthesis, structures, luminescent properties and application in one-pot
 oxidation/Suzuki coupling of aryl chlorides containing hydroxymethyl.
;
_journal_issue 26
_journal_name_full 'Dalton transactions (Cambridge, England : 2003)'
_journal_page_first 10235
_journal_page_last 10247
_journal_paper_doi 10.1039/c4dt00833b
_journal_volume 43
_journal_year 2014
_chemical_formula_sum 'C26 H21 Fe N O'
_chemical_formula_weight 419.29
_chemical_name_systematic
;

 ?

;
_space_group_IT_number 33
_symmetry_cell_setting orthorhombic
_symmetry_space_group_name_Hall 'P 2c -2n'
_symmetry_space_group_name_H-M 'P n a 21'
_atom_sites_solution_hydrogens geom
_atom_sites_solution_primary direct
_atom_sites_solution_secondary difmap
_audit_creation_method SHELXL-97
_cell_angle_alpha 90.00
_cell_angle_beta 90.00
_cell_angle_gamma 90.00
_cell_formula_units_Z 4
_cell_length_a 30.583(19)
_cell_length_b 6.321(4)
_cell_length_c 10.333(6)
_cell_measurement_reflns_used 1441
_cell_measurement_temperature 296(2)
_cell_measurement_theta_max 20.01
_cell_measurement_theta_min 2.38
_cell_volume 1998(2)
_computing_cell_refinement 'Bruker SMART'
_computing_data_collection 'Bruker SMART'
_computing_data_reduction 'Bruker SAINT'
_computing_molecular_graphics 'Bruker SHELXTL'
_computing_publication_material 'Bruker SHELXTL'
_computing_structure_refinement 'SHELXL-97 (Sheldrick, 1997)'
_computing_structure_solution 'SHELXS-97 (Sheldrick, 1990)'
_diffrn_ambient_temperature 296(2)
_diffrn_measured_fraction_theta_full 0.999
_diffrn_measured_fraction_theta_max 0.999
_diffrn_measurement_device_type 'CCD area detector'
_diffrn_measurement_method 'phi and omega scans'
_diffrn_radiation_monochromator graphite
_diffrn_radiation_source 'fine-focus sealed tube'
_diffrn_radiation_type MoK\a
_diffrn_radiation_wavelength 0.71073
_diffrn_reflns_av_R_equivalents 0.0423
_diffrn_reflns_av_sigmaI/netI 0.0590
_diffrn_reflns_limit_h_max 36
_diffrn_reflns_limit_h_min -26
_diffrn_reflns_limit_k_max 7
_diffrn_reflns_limit_k_min -6
_diffrn_reflns_limit_l_max 11
_diffrn_reflns_limit_l_min -12
_diffrn_reflns_number 7114
_diffrn_reflns_theta_full 25.50
_diffrn_reflns_theta_max 25.50
_diffrn_reflns_theta_min 2.38
_diffrn_standards_number 0
_exptl_absorpt_coefficient_mu 0.772
_exptl_absorpt_correction_T_max 0.8672
_exptl_absorpt_correction_T_min 0.8187
_exptl_absorpt_correction_type multi-scan
_exptl_absorpt_process_details sadabs
_exptl_crystal_colour red
_exptl_crystal_density_diffrn 1.394
_exptl_crystal_density_method 'not measured'
_exptl_crystal_description block
_exptl_crystal_F_000 872
_exptl_crystal_size_max 0.27
_exptl_crystal_size_mid 0.23
_exptl_crystal_size_min 0.19
_refine_diff_density_max 0.185
_refine_diff_density_min -0.302
_refine_diff_density_rms 0.042
_refine_ls_abs_structure_details 'Flack H D (1983), Acta Cryst. A39, 876-881'
_refine_ls_abs_structure_Flack 0.00(3)
_refine_ls_extinction_method none
_refine_ls_goodness_of_fit_ref 1.038
_refine_ls_hydrogen_treatment constr
_refine_ls_matrix_type full
_refine_ls_number_parameters 263
_refine_ls_number_reflns 3311
_refine_ls_number_restraints 1
_refine_ls_restrained_S_all 1.038
_refine_ls_R_factor_all 0.0643
_refine_ls_R_factor_gt 0.0406
_refine_ls_shift/su_max 0.001
_refine_ls_shift/su_mean 0.000
_refine_ls_structure_factor_coef Fsqd
_refine_ls_weighting_details 'calc w=1/[\s^2^(Fo^2^)+(0.0323P)^2^+0.0059P] where P=(Fo^2^+2Fc^2^)/3'
_refine_ls_weighting_scheme calc
_refine_ls_wR_factor_gt 0.0806
_refine_ls_wR_factor_ref 0.0913
_reflns_number_gt 2399
_reflns_number_total 3311
_reflns_threshold_expression >2sigma(I)
_cod_data_source_file c4dt00833b1.cif
_cod_data_source_block ccc
_cod_depositor_comments
;
The following automatic conversions were performed:

'_symmetry_cell_setting' value 'Orthorhombic' changed to
'orthorhombic' according to
/usr/data/users/saulius/crontab/automatic-downloads/rss-feeds/RSC/lib/dictionaries/cif_core.dic
dictionary named 'cif_core.dic' version 2.4.2 from 2011-04-26.

Automatic conversion script
Id: cif_fix_values 2281 2013-09-26 08:29:07Z andrius 

 Adding full bibliography for 7030091--7030097.cif.
;
_cod_original_cell_volume 1997(2)
_cod_original_sg_symbol_H-M Pna2(1)
_cod_database_code 7030097

loop_
_symmetry_equiv_pos_as_xyz
'x, y, z'
'-x, -y, z+1/2'
'x+1/2, -y+1/2, z'
'-x+1/2, y+1/2, z+1/2'

loop_
_atom_site_label
_atom_site_type_symbol
_atom_site_fract_x
_atom_site_fract_y
_atom_site_fract_z
_atom_site_U_iso_or_equiv
_atom_site_adp_type
_atom_site_occupancy
_atom_site_symmetry_multiplicity
_atom_site_calc_flag
_atom_site_refinement_flags
C1 C 0.84249(15) 0.0202(6) 1.2377(4) 0.0507(12) Uani 1 1 d .
C2 C 0.82617(15) -0.1908(7) 1.2456(4) 0.0570(13) Uani 1 1 d .
H2 H 0.8250 -0.2923 1.1740 0.068 Uiso 1 1 calc R
C3 C 0.81227(15) -0.2297(8) 1.3733(4) 0.0627(12) Uani 1 1 d .
H3 H 0.7996 -0.3620 1.4055 0.075 Uiso 1 1 calc R
C4 C 0.81886(15) -0.0453(8) 1.4457(4) 0.0647(13) Uani 1 1 d .
H4 H 0.8115 -0.0266 1.5373 0.078 Uiso 1 1 calc R
C5 C 0.83719(15) 0.1120(8) 1.3634(4) 0.0576(12) Uani 1 1 d .
H5 H 0.8450 0.2567 1.3884 0.069 Uiso 1 1 calc R
C6 C 0.74540(19) 0.1733(14) 1.1573(6) 0.0936(19) Uani 1 1 d .
H6 H 0.7580 0.2413 1.0807 0.112 Uiso 1 1 calc R
C7 C 0.7388(2) 0.2675(9) 1.2768(10) 0.104(2) Uani 1 1 d .
H7 H 0.7460 0.4137 1.2999 0.125 Uiso 1 1 calc R
C8 C 0.7195(2) 0.1230(16) 1.3546(6) 0.108(2) Uani 1 1 d .
H8 H 0.7108 0.1453 1.4447 0.129 Uiso 1 1 calc R
C9 C 0.71422(16) -0.0616(10) 1.2842(12) 0.0942(17) Uani 1 1 d .
H9 H 0.7011 -0.1930 1.3164 0.113 Uiso 1 1 calc R
C10 C 0.7297(2) -0.0299(12) 1.1639(7) 0.0918(19) Uani 1 1 d .
H10 H 0.7297 -0.1334 1.0932 0.110 Uiso 1 1 calc R
C11 C 0.85917(13) 0.1225(6) 1.1219(4) 0.0459(10) Uani 1 1 d .
C12 C 0.87432(13) 0.3339(6) 1.1253(4) 0.0560(11) Uani 1 1 d .
H12 H 0.8731 0.4095 1.2024 0.067 Uiso 1 1 calc R
C13 C 0.89034(15) 0.4261(6) 1.0189(4) 0.0563(11) Uani 1 1 d .
H13 H 0.9000 0.5655 1.0218 0.068 Uiso 1 1 calc R
C14 C 0.89244(13) 0.3107(6) 0.9020(4) 0.0448(10) Uani 1 1 d .
C15 C 0.90997(11) 0.3907(5) 0.7865(5) 0.0480(9) Uani 1 1 d .
H15 H 0.9198 0.5298 0.7841 0.058 Uiso 1 1 calc R
C16 C 0.91290(12) 0.2685(6) 0.6772(4) 0.0445(10) Uani 1 1 d .
C17 C 0.89704(14) 0.0604(6) 0.6823(4) 0.0494(11) Uani 1 1 d .
H17 H 0.8992 -0.0243 0.6090 0.059 Uiso 1 1 calc R
C18 C 0.87872(11) -0.0207(5) 0.7905(6) 0.0480(8) Uani 1 1 d .
H18 H 0.8675 -0.1574 0.7893 0.058 Uiso 1 1 calc R
C19 C 0.87652(12) 0.1000(6) 0.9051(4) 0.0420(9) Uani 1 1 d .
C20 C 0.93222(14) 0.3525(6) 0.5566(4) 0.0487(10) Uani 1 1 d .
C21 C 0.91646(16) 0.5355(7) 0.5007(5) 0.0640(13) Uani 1 1 d .
H21 H 0.8933 0.6059 0.5402 0.077 Uiso 1 1 calc R
C22 C 0.93380(19) 0.6172(9) 0.3887(5) 0.0834(15) Uani 1 1 d .
H22 H 0.9225 0.7412 0.3535 0.100 Uiso 1 1 calc R
C23 C 0.9680(2) 0.5143(9) 0.3289(5) 0.0916(19) Uani 1 1 d .
H23 H 0.9800 0.5690 0.2532 0.110 Uiso 1 1 calc R
C24 C 0.98464(17) 0.3291(9) 0.3818(5) 0.0823(15) Uani 1 1 d .
H24 H 1.0073 0.2576 0.3408 0.099 Uiso 1 1 calc R
C25 C 0.96724(16) 0.2517(8) 0.4957(5) 0.0660(12) Uani 1 1 d .
C26 C 1.0207(2) -0.0242(9) 0.5124(8) 0.116(3) Uani 1 1 d .
H26A H 1.0164 -0.0666 0.4241 0.175 Uiso 1 1 calc R
H26B H 1.0266 -0.1466 0.5645 0.175 Uiso 1 1 calc R
H26C H 1.0450 0.0718 0.5174 0.175 Uiso 1 1 calc R
Fe1 Fe 0.778501(16) 0.01578(8) 1.29345(10) 0.04957(17) Uani 1 1 d .
N1 N 0.86000(11) 0.0096(5) 1.0149(3) 0.0481(8) Uani 1 1 d .
O1 O 0.98248(13) 0.0774(7) 0.5585(4) 0.0867(12) Uani 1 1 d .

loop_
_atom_site_aniso_label
_atom_site_aniso_U_11
_atom_site_aniso_U_22
_atom_site_aniso_U_33
_atom_site_aniso_U_23
_atom_site_aniso_U_13
_atom_site_aniso_U_12
C1 0.039(2) 0.059(3) 0.054(2) -0.003(2) -0.0025(18) 0.008(2)
C2 0.059(3) 0.048(3) 0.064(3) 0.000(2) 0.007(2) 0.005(2)
C3 0.056(3) 0.066(3) 0.066(3) 0.014(3) 0.008(2) 0.003(3)
C4 0.053(3) 0.088(3) 0.053(3) -0.001(3) -0.005(2) -0.003(3)
C5 0.053(3) 0.070(3) 0.050(3) -0.003(2) -0.008(2) -0.008(3)
C6 0.062(4) 0.137(6) 0.082(5) 0.039(4) -0.015(3) 0.015(4)
C7 0.077(4) 0.066(3) 0.168(7) -0.022(5) -0.047(5) 0.021(3)
C8 0.071(5) 0.175(7) 0.078(4) -0.020(5) 0.002(3) 0.058(5)
C9 0.047(3) 0.112(4) 0.124(5) 0.020(6) -0.009(5) -0.008(3)
C10 0.072(4) 0.122(6) 0.082(4) -0.027(4) -0.021(3) 0.010(4)
C11 0.044(2) 0.043(2) 0.051(2) -0.0103(19) 0.0025(19) 0.007(2)
C12 0.056(3) 0.050(3) 0.062(3) -0.014(2) 0.007(2) 0.000(2)
C13 0.058(3) 0.040(2) 0.071(3) -0.011(2) 0.006(2) -0.002(2)
C14 0.034(2) 0.042(2) 0.058(3) -0.0099(19) 0.000(2) -0.0003(19)
C15 0.040(2) 0.0392(18) 0.064(2) -0.005(3) 0.002(2) -0.0021(16)
C16 0.033(2) 0.047(2) 0.054(2) -0.003(2) -0.0013(19) -0.002(2)
C17 0.045(2) 0.047(3) 0.056(3) -0.012(2) 0.001(2) 0.001(2)
C18 0.047(2) 0.0401(18) 0.057(2) -0.011(3) -0.004(3) -0.0031(17)
C19 0.027(2) 0.045(2) 0.053(2) -0.008(2) -0.0029(19) 0.0027(19)
C20 0.042(2) 0.050(3) 0.053(2) -0.004(2) -0.002(2) -0.001(2)
C21 0.062(3) 0.064(3) 0.066(3) -0.001(2) 0.003(2) -0.005(3)
C22 0.082(4) 0.086(4) 0.082(4) 0.016(3) -0.018(3) -0.017(3)
C23 0.086(4) 0.118(5) 0.070(5) 0.008(3) 0.011(3) -0.032(4)
C24 0.068(4) 0.104(4) 0.075(4) -0.011(3) 0.020(3) -0.014(3)
C25 0.057(3) 0.067(3) 0.074(3) -0.003(3) 0.007(3) -0.007(3)
C26 0.062(4) 0.116(5) 0.171(7) -0.007(5) 0.038(5) 0.036(4)
Fe1 0.0429(3) 0.0592(3) 0.0466(3) -0.0039(4) -0.0014(4) 0.0030(3)
N1 0.0403(19) 0.0484(19) 0.055(2) -0.0037(18) 0.0007(15) 0.0019(16)
O1 0.064(3) 0.088(2) 0.109(3) 0.007(2) 0.026(2) 0.023(2)

loop_
_atom_type_symbol
_atom_type_description
_atom_type_scat_dispersion_real
_atom_type_scat_dispersion_imag
_atom_type_scat_source
C C 0.0033 0.0016 'International Tables Vol C Tables 4.2.6.8 and 6.1.1.4'
H H 0.0000 0.0000 'International Tables Vol C Tables 4.2.6.8 and 6.1.1.4'
N N 0.0061 0.0033 'International Tables Vol C Tables 4.2.6.8 and 6.1.1.4'
O O 0.0106 0.0060 'International Tables Vol C Tables 4.2.6.8 and 6.1.1.4'
Fe Fe 0.3463 0.8444 'International Tables Vol C Tables 4.2.6.8 and 6.1.1.4'

loop_
_geom_angle_atom_site_label_1
_geom_angle_atom_site_label_2
_geom_angle_atom_site_label_3
_geom_angle
C2 C1 C5 106.7(4)
C2 C1 C11 125.9(4)
C5 C1 C11 127.4(4)
C2 C1 Fe1 68.6(3)
C5 C1 Fe1 68.9(3)
C11 C1 Fe1 125.1(3)
C3 C2 C1 108.8(4)
C3 C2 Fe1 70.5(3)
C1 C2 Fe1 70.2(2)
C3 C2 H2 125.6
C1 C2 H2 125.6
Fe1 C2 H2 125.6
C4 C3 C2 108.2(4)
C4 C3 Fe1 69.8(3)
C2 C3 Fe1 68.9(3)
C4 C3 H3 125.9
C2 C3 H3 125.9
Fe1 C3 H3 125.9
C3 C4 C5 108.6(4)
C3 C4 Fe1 70.0(3)
C5 C4 Fe1 69.2(3)
C3 C4 H4 125.7
C5 C4 H4 125.7
Fe1 C4 H4 125.7
C4 C5 C1 107.7(4)
C4 C5 Fe1 69.8(3)
C1 C5 Fe1 69.9(3)
C4 C5 H5 126.2
C1 C5 H5 126.2
Fe1 C5 H5 126.2
C10 C6 C7 107.9(6)
C10 C6 Fe1 71.1(3)
C7 C6 Fe1 70.2(3)
C10 C6 H6 126.0
C7 C6 H6 126.0
Fe1 C6 H6 126.0
C8 C7 C6 107.6(6)
C8 C7 Fe1 71.2(3)
C6 C7 Fe1 69.4(3)
C8 C7 H7 126.2
C6 C7 H7 126.2
Fe1 C7 H7 126.2
C7 C8 C9 108.0(7)
C7 C8 Fe1 69.7(3)
C9 C8 Fe1 70.1(3)
C7 C8 H8 126.0
C9 C8 H8 126.0
Fe1 C8 H8 126.0
C10 C9 C8 108.5(7)
C10 C9 Fe1 70.5(4)
C8 C9 Fe1 70.0(3)
C10 C9 H9 125.7
C8 C9 H9 125.7
Fe1 C9 H9 125.7
C9 C10 C6 107.9(6)
C9 C10 Fe1 70.7(3)
C6 C10 Fe1 69.0(3)
C9 C10 H10 126.0
C6 C10 H10 126.0
Fe1 C10 H10 126.0
N1 C11 C12 121.8(4)
N1 C11 C1 117.2(4)
C12 C11 C1 121.0(4)
C13 C12 C11 120.7(4)
C13 C12 H12 119.6
C11 C12 H12 119.6
C12 C13 C14 119.6(4)
C12 C13 H13 120.2
C14 C13 H13 120.2
C15 C14 C13 124.0(4)
C15 C14 C19 119.3(3)
C13 C14 C19 116.7(4)
C16 C15 C14 121.5(3)
C16 C15 H15 119.2
C14 C15 H15 119.2
C15 C16 C17 118.3(4)
C15 C16 C20 121.2(4)
C17 C16 C20 120.5(4)
C18 C17 C16 122.0(4)
C18 C17 H17 119.0
C16 C17 H17 119.0
C17 C18 C19 120.6(3)
C17 C18 H18 119.7
C19 C18 H18 119.7
N1 C19 C18 119.2(4)
N1 C19 C14 122.6(3)
C18 C19 C14 118.2(4)
C21 C20 C25 117.5(4)
C21 C20 C16 121.0(4)
C25 C20 C16 121.5(4)
C22 C21 C20 122.2(5)
C22 C21 H21 118.9
C20 C21 H21 118.9
C21 C22 C23 119.5(5)
C21 C22 H22 120.2
C23 C22 H22 120.2
C22 C23 C24 120.0(5)
C22 C23 H23 120.0
C24 C23 H23 120.0
C25 C24 C23 119.6(5)
C25 C24 H24 120.2
C23 C24 H24 120.2
O1 C25 C24 124.2(5)
O1 C25 C20 114.7(4)
C24 C25 C20 121.2(5)
O1 C26 H26A 109.5
O1 C26 H26B 109.5
H26A C26 H26B 109.5
O1 C26 H26C 109.5
H26A C26 H26C 109.5
H26B C26 H26C 109.5
C6 Fe1 C7 40.4(2)
C6 Fe1 C2 121.0(3)
C7 Fe1 C2 158.1(3)
C6 Fe1 C10 39.9(2)
C7 Fe1 C10 67.1(3)
C2 Fe1 C10 106.1(2)
C6 Fe1 C9 66.2(3)
C7 Fe1 C9 66.5(2)
C2 Fe1 C9 122.2(2)
C10 Fe1 C9 38.8(3)
C6 Fe1 C8 66.5(3)
C7 Fe1 C8 39.1(2)
C2 Fe1 C8 159.2(3)
C10 Fe1 C8 66.3(3)
C9 Fe1 C8 39.9(3)
C6 Fe1 C5 123.3(3)
C7 Fe1 C5 109.1(2)
C2 Fe1 C5 69.02(19)
C10 Fe1 C5 158.5(3)
C9 Fe1 C5 161.3(4)
C8 Fe1 C5 125.2(3)
C6 Fe1 C4 160.9(3)
C7 Fe1 C4 125.6(3)
C2 Fe1 C4 68.22(18)
C10 Fe1 C4 158.4(3)
C9 Fe1 C4 125.3(3)
C8 Fe1 C4 111.2(2)
C5 Fe1 C4 41.01(18)
C6 Fe1 C3 157.0(3)
C7 Fe1 C3 160.7(3)
C2 Fe1 C3 40.62(16)
C10 Fe1 C3 122.2(3)
C9 Fe1 C3 109.0(2)
C8 Fe1 C3 125.4(3)
C5 Fe1 C3 68.6(2)
C4 Fe1 C3 40.17(18)
C6 Fe1 C1 106.3(2)
C7 Fe1 C1 123.0(3)
C2 Fe1 C1 41.15(15)
C10 Fe1 C1 121.5(2)
C9 Fe1 C1 156.9(3)
C8 Fe1 C1 159.5(3)
C5 Fe1 C1 41.19(16)
C4 Fe1 C1 68.87(19)
C3 Fe1 C1 68.83(17)
C11 N1 C19 118.5(3)
C25 O1 C26 119.3(4)

loop_
_geom_bond_atom_site_label_1
_geom_bond_atom_site_label_2
_geom_bond_distance
C1 C2 1.427(5)
C1 C5 1.431(6)
C1 C11 1.453(6)
C1 Fe1 2.040(5)
C2 C3 1.408(6)
C2 Fe1 2.018(5)
C2 H2 0.9800
C3 C4 1.400(6)
C3 Fe1 2.039(5)
C3 H3 0.9800
C4 C5 1.424(6)
C4 Fe1 2.037(4)
C4 H4 0.9800
C5 Fe1 2.028(5)
C5 H5 0.9800
C6 C10 1.373(7)
C6 C7 1.385(8)
C6 Fe1 1.999(5)
C6 H6 0.9800
C7 C8 1.352(8)
C7 Fe1 2.008(5)
C7 H7 0.9800
C8 C9 1.385(10)
C8 Fe1 2.027(6)
C8 H8 0.9800
C9 C10 1.346(11)
C9 Fe1 2.028(5)
C9 H9 0.9800
C10 Fe1 2.026(5)
C10 H10 0.9800
C11 N1 1.316(5)
C11 C12 1.415(5)
C12 C13 1.338(5)
C12 H12 0.9300
C13 C14 1.413(6)
C13 H13 0.9300
C14 C15 1.402(6)
C14 C19 1.419(5)
C15 C16 1.372(5)
C15 H15 0.9300
C16 C17 1.403(5)
C16 C20 1.478(5)
C17 C18 1.352(7)
C17 H17 0.9300
C18 C19 1.411(6)
C18 H18 0.9300
C19 N1 1.367(5)
C20 C21 1.380(6)
C20 C25 1.396(6)
C21 C22 1.374(7)
C21 H21 0.9300
C22 C23 1.379(7)
C22 H22 0.9300
C23 C24 1.388(7)
C23 H23 0.9300
C24 C25 1.381(6)
C24 H24 0.9300
C25 O1 1.361(6)
C26 O1 1.416(5)
C26 H26A 0.9600
C26 H26B 0.9600
C26 H26C 0.9600

loop_
_geom_torsion_atom_site_label_1
_geom_torsion_atom_site_label_2
_geom_torsion_atom_site_label_3
_geom_torsion_atom_site_label_4
_geom_torsion
C5 C1 C2 C3 -1.5(5)
C11 C1 C2 C3 -178.8(4)
Fe1 C1 C2 C3 -60.1(3)
C5 C1 C2 Fe1 58.6(3)
C11 C1 C2 Fe1 -118.6(4)
C1 C2 C3 C4 1.0(5)
Fe1 C2 C3 C4 -59.0(3)
C1 C2 C3 Fe1 60.0(3)
C2 C3 C4 C5 -0.1(5)
Fe1 C3 C4 C5 -58.5(3)
C2 C3 C4 Fe1 58.4(3)
C3 C4 C5 C1 -0.8(5)
Fe1 C4 C5 C1 -59.9(3)
C3 C4 C5 Fe1 59.0(3)
C2 C1 C5 C4 1.4(5)
C11 C1 C5 C4 178.6(4)
Fe1 C1 C5 C4 59.8(3)
C2 C1 C5 Fe1 -58.4(3)
C11 C1 C5 Fe1 118.8(5)
C10 C6 C7 C8 0.2(7)
Fe1 C6 C7 C8 -61.3(4)
C10 C6 C7 Fe1 61.4(4)
C6 C7 C8 C9 0.3(7)
Fe1 C7 C8 C9 -59.9(4)
C6 C7 C8 Fe1 60.1(4)
C7 C8 C9 C10 -0.6(7)
Fe1 C8 C9 C10 -60.2(4)
C7 C8 C9 Fe1 59.6(5)
C8 C9 C10 C6 0.7(7)
Fe1 C9 C10 C6 -59.2(4)
C8 C9 C10 Fe1 59.9(4)
C7 C6 C10 C9 -0.6(7)
Fe1 C6 C10 C9 60.3(4)
C7 C6 C10 Fe1 -60.8(4)
C2 C1 C11 N1 -1.2(6)
C5 C1 C11 N1 -177.9(4)
Fe1 C1 C11 N1 -88.8(4)
C2 C1 C11 C12 179.6(4)
C5 C1 C11 C12 2.8(7)
Fe1 C1 C11 C12 92.0(5)
N1 C11 C12 C13 -0.3(6)
C1 C11 C12 C13 178.8(4)
C11 C12 C13 C14 -0.5(6)
C12 C13 C14 C15 -177.8(4)
C12 C13 C14 C19 0.7(6)
C13 C14 C15 C16 177.2(4)
C19 C14 C15 C16 -1.3(6)
C14 C15 C16 C17 1.2(6)
C14 C15 C16 C20 -178.8(3)
C15 C16 C17 C18 0.8(6)
C20 C16 C17 C18 -179.2(4)
C16 C17 C18 C19 -2.6(6)
C17 C18 C19 N1 -176.4(3)
C17 C18 C19 C14 2.5(6)
C15 C14 C19 N1 178.3(3)
C13 C14 C19 N1 -0.3(6)
C15 C14 C19 C18 -0.5(5)
C13 C14 C19 C18 -179.1(4)
C15 C16 C20 C21 -55.3(6)
C17 C16 C20 C21 124.6(4)
C15 C16 C20 C25 124.0(4)
C17 C16 C20 C25 -56.0(6)
C25 C20 C21 C22 0.6(7)
C16 C20 C21 C22 180.0(4)
C20 C21 C22 C23 0.2(8)
C21 C22 C23 C24 0.2(8)
C22 C23 C24 C25 -1.3(8)
C23 C24 C25 O1 -176.8(5)
C23 C24 C25 C20 2.2(7)
C21 C20 C25 O1 177.3(4)
C16 C20 C25 O1 -2.1(6)
C21 C20 C25 C24 -1.8(6)
C16 C20 C25 C24 178.9(4)
C10 C6 Fe1 C7 -118.0(6)
C10 C6 Fe1 C2 77.6(4)
C7 C6 Fe1 C2 -164.4(4)
C7 C6 Fe1 C10 118.0(6)
C10 C6 Fe1 C9 -36.8(4)
C7 C6 Fe1 C9 81.2(5)
C10 C6 Fe1 C8 -80.6(4)
C7 C6 Fe1 C8 37.4(4)
C10 C6 Fe1 C5 161.6(4)
C7 C6 Fe1 C5 -80.4(4)
C10 C6 Fe1 C4 -167.8(6)
C7 C6 Fe1 C4 -49.9(8)
C10 C6 Fe1 C3 45.9(7)
C7 C6 Fe1 C3 163.8(5)
C10 C6 Fe1 C1 119.9(4)
C7 C6 Fe1 C1 -122.1(4)
C8 C7 Fe1 C6 118.0(6)
C8 C7 Fe1 C2 156.1(6)
C6 C7 Fe1 C2 38.1(8)
C8 C7 Fe1 C10 80.1(5)
C6 C7 Fe1 C10 -37.9(4)
C8 C7 Fe1 C9 37.8(5)
C6 C7 Fe1 C9 -80.3(5)
C6 C7 Fe1 C8 -118.0(6)
C8 C7 Fe1 C5 -122.7(5)
C6 C7 Fe1 C5 119.3(4)
C8 C7 Fe1 C4 -79.9(5)
C6 C7 Fe1 C4 162.1(4)
C8 C7 Fe1 C3 -42.8(9)
C6 C7 Fe1 C3 -160.8(6)
C8 C7 Fe1 C1 -166.2(4)
C6 C7 Fe1 C1 75.7(5)
C3 C2 Fe1 C6 -161.6(4)
C1 C2 Fe1 C6 79.0(4)
C3 C2 Fe1 C7 170.5(6)
C1 C2 Fe1 C7 51.1(7)
C3 C2 Fe1 C10 -120.9(3)
C1 C2 Fe1 C10 119.7(3)
C3 C2 Fe1 C9 -81.9(4)
C1 C2 Fe1 C9 158.7(4)
C3 C2 Fe1 C8 -55.5(7)
C1 C2 Fe1 C8 -175.0(6)
C3 C2 Fe1 C5 81.2(3)
C1 C2 Fe1 C5 -38.2(2)
C3 C2 Fe1 C4 37.1(3)
C1 C2 Fe1 C4 -82.4(3)
C1 C2 Fe1 C3 -119.4(4)
C3 C2 Fe1 C1 119.4(4)
C9 C10 Fe1 C6 -118.9(6)
C9 C10 Fe1 C7 -80.5(4)
C6 C10 Fe1 C7 38.5(4)
C9 C10 Fe1 C2 121.7(4)
C6 C10 Fe1 C2 -119.4(4)
C6 C10 Fe1 C9 118.9(6)
C9 C10 Fe1 C8 -37.7(4)
C6 C10 Fe1 C8 81.2(4)
C9 C10 Fe1 C5 -164.7(5)
C6 C10 Fe1 C5 -45.8(8)
C9 C10 Fe1 C4 50.3(8)
C6 C10 Fe1 C4 169.2(5)
C9 C10 Fe1 C3 80.4(5)
C6 C10 Fe1 C3 -160.7(4)
C9 C10 Fe1 C1 163.8(4)
C6 C10 Fe1 C1 -77.3(4)
C10 C9 Fe1 C6 37.8(4)
C8 C9 Fe1 C6 -81.4(5)
C10 C9 Fe1 C7 82.2(5)
C8 C9 Fe1 C7 -37.0(4)
C10 C9 Fe1 C2 -75.0(5)
C8 C9 Fe1 C2 165.8(4)
C8 C9 Fe1 C10 -119.2(7)
C10 C9 Fe1 C8 119.2(7)
C10 C9 Fe1 C5 162.5(7)
C8 C9 Fe1 C5 43.3(10)
C10 C9 Fe1 C4 -159.7(4)
C8 C9 Fe1 C4 81.1(5)
C10 C9 Fe1 C3 -118.0(4)
C8 C9 Fe1 C3 122.8(5)
C10 C9 Fe1 C1 -37.4(8)
C8 C9 Fe1 C1 -156.6(5)
C7 C8 Fe1 C6 -38.6(4)
C9 C8 Fe1 C6 80.3(5)
C9 C8 Fe1 C7 119.0(7)
C7 C8 Fe1 C2 -154.8(7)
C9 C8 Fe1 C2 -35.8(9)
C7 C8 Fe1 C10 -82.3(5)
C9 C8 Fe1 C10 36.7(5)
C7 C8 Fe1 C9 -119.0(7)
C7 C8 Fe1 C5 76.7(5)
C9 C8 Fe1 C5 -164.4(5)
C7 C8 Fe1 C4 120.9(5)
C9 C8 Fe1 C4 -120.2(5)
C7 C8 Fe1 C3 164.0(4)
C9 C8 Fe1 C3 -77.0(6)
C7 C8 Fe1 C1 34.7(9)
C9 C8 Fe1 C1 153.7(7)
C4 C5 Fe1 C6 165.4(3)
C1 C5 Fe1 C6 -76.0(4)
C4 C5 Fe1 C7 122.7(4)
C1 C5 Fe1 C7 -118.6(4)
C4 C5 Fe1 C2 -80.5(3)
C1 C5 Fe1 C2 38.1(2)
C4 C5 Fe1 C10 -161.3(6)
C1 C5 Fe1 C10 -42.6(7)
C4 C5 Fe1 C9 49.6(9)
C1 C5 Fe1 C9 168.3(7)
C4 C5 Fe1 C8 82.2(4)
C1 C5 Fe1 C8 -159.1(4)
C1 C5 Fe1 C4 118.7(4)
C4 C5 Fe1 C3 -36.8(3)
C1 C5 Fe1 C3 81.8(3)
C4 C5 Fe1 C1 -118.7(4)
C3 C4 Fe1 C6 -160.4(6)
C5 C4 Fe1 C6 -40.3(8)
C3 C4 Fe1 C7 162.0(4)
C5 C4 Fe1 C7 -77.9(4)
C3 C4 Fe1 C2 -37.5(3)
C5 C4 Fe1 C2 82.6(3)
C3 C4 Fe1 C10 41.2(7)
C5 C4 Fe1 C10 161.3(6)
C3 C4 Fe1 C9 77.4(4)
C5 C4 Fe1 C9 -162.5(4)
C3 C4 Fe1 C8 120.2(4)
C5 C4 Fe1 C8 -119.7(4)
C3 C4 Fe1 C5 -120.1(4)
C5 C4 Fe1 C3 120.1(4)
C3 C4 Fe1 C1 -81.8(3)
C5 C4 Fe1 C1 38.3(3)
C4 C3 Fe1 C6 163.7(5)
C2 C3 Fe1 C6 43.8(7)
C4 C3 Fe1 C7 -49.5(8)
C2 C3 Fe1 C7 -169.3(6)
C4 C3 Fe1 C2 119.8(4)
C4 C3 Fe1 C10 -163.4(3)
C2 C3 Fe1 C10 76.8(4)
C4 C3 Fe1 C9 -122.6(4)
C2 C3 Fe1 C9 117.6(4)
C4 C3 Fe1 C8 -81.2(4)
C2 C3 Fe1 C8 159.0(4)
C4 C3 Fe1 C5 37.6(3)
C2 C3 Fe1 C5 -82.3(3)
C2 C3 Fe1 C4 -119.8(4)
C4 C3 Fe1 C1 81.9(3)
C2 C3 Fe1 C1 -37.9(3)
C2 C1 Fe1 C6 -118.8(4)
C5 C1 Fe1 C6 122.4(4)
C11 C1 Fe1 C6 0.8(5)
C2 C1 Fe1 C7 -159.7(4)
C5 C1 Fe1 C7 81.5(4)
C11 C1 Fe1 C7 -40.1(5)
C5 C1 Fe1 C2 -118.8(3)
C11 C1 Fe1 C2 119.6(5)
C2 C1 Fe1 C10 -78.2(4)
C5 C1 Fe1 C10 163.1(3)
C11 C1 Fe1 C10 41.4(5)
C2 C1 Fe1 C9 -51.7(7)
C5 C1 Fe1 C9 -170.4(7)
C11 C1 Fe1 C9 67.9(7)
C2 C1 Fe1 C8 174.9(6)
C5 C1 Fe1 C8 56.1(7)
C11 C1 Fe1 C8 -65.5(8)
C2 C1 Fe1 C5 118.8(3)
C11 C1 Fe1 C5 -121.6(5)
C2 C1 Fe1 C4 80.7(3)
C5 C1 Fe1 C4 -38.1(3)
C11 C1 Fe1 C4 -159.7(4)
C2 C1 Fe1 C3 37.4(2)
C5 C1 Fe1 C3 -81.3(3)
C11 C1 Fe1 C3 157.0(4)
C12 C11 N1 C19 0.8(6)
C1 C11 N1 C19 -178.4(4)
C18 C19 N1 C11 178.3(3)
C14 C19 N1 C11 -0.5(5)
C24 C25 O1 C26 5.4(7)
C20 C25 O1 C26 -173.6(4)
